data_4331588
loop_
_publ_author_name
'Ashley N. Carolan'
'Gregory M. Cockrell'
'Neil J. Williams'
'Gang Zhang'
'Donald G. VanDerveer'
'Hee-Seung Lee'
'Randolph P. Thummel'
'Robert D. Hancock'

_publ_section_title
;
 Selectivity of the Highly Preorganized Tetradentate Ligand
 2,9-Di(pyrid-2-yl)-1,10-phenanthroline for Metal Ions in Aqueous
 Solution, Including Lanthanide(III) Ions and the Uranyl(VI) Cation
;
_journal_name_full 'Inorganic Chemistry'
_journal_page_first 15
_journal_page_last 27
_journal_paper_doi 10.1021/ic3002509
_journal_volume 52
_journal_year 2013
_chemical_formula_sum 'C44 H28 Cl2 N8 O8 Zn'
_chemical_formula_weight 933.01
_chemical_name_systematic
; 
 ? 
;
_space_group_IT_number 1
_symmetry_cell_setting triclinic
_symmetry_space_group_name_Hall 'P 1'
_symmetry_space_group_name_H-M 'P 1'
_atom_sites_solution_hydrogens geom
_atom_sites_solution_primary direct
_atom_sites_solution_secondary difmap
_audit_creation_method SHELXL-97
_cell_angle_alpha 79.51(3)
_cell_angle_beta 80.43(3)
_cell_angle_gamma 76.10(3)
_cell_formula_units_Z 2
_cell_length_a 7.8346(16)
_cell_length_b 10.333(2)
_cell_length_c 23.502(5)
_cell_measurement_temperature 153(2)
_cell_volume 1801.0(7)
_computing_structure_refinement 'SHELXL-97 (Sheldrick, 1997)'
_computing_structure_solution 'SHELXS-97 (Sheldrick, 1990)'
_diffrn_ambient_temperature 153(2)
_diffrn_measured_fraction_theta_full 0.985
_diffrn_measured_fraction_theta_max 0.985
_diffrn_radiation_monochromator graphite
_diffrn_radiation_source 'fine-focus sealed tube'
_diffrn_radiation_type MoK\a
_diffrn_radiation_wavelength 0.71073
_diffrn_reflns_av_R_equivalents 0.0433
_diffrn_reflns_av_sigmaI/netI 0.1128
_diffrn_reflns_limit_h_max 8
_diffrn_reflns_limit_h_min -9
_diffrn_reflns_limit_k_max 12
_diffrn_reflns_limit_k_min -12
_diffrn_reflns_limit_l_max 26
_diffrn_reflns_limit_l_min -28
_diffrn_reflns_number 14230
_diffrn_reflns_theta_full 25.15
_diffrn_reflns_theta_max 25.15
_diffrn_reflns_theta_min 2.67
_exptl_absorpt_coefficient_mu 0.906
_exptl_absorpt_correction_T_max 0.9477
_exptl_absorpt_correction_T_min 0.8913
_exptl_crystal_density_diffrn 1.720
_exptl_crystal_F_000 952
_exptl_crystal_size_max 0.13
_exptl_crystal_size_mid 0.12
_exptl_crystal_size_min 0.06
_refine_diff_density_max 0.672
_refine_diff_density_min -0.518
_refine_diff_density_rms 0.084
_refine_ls_abs_structure_details 'Flack H D (1983), Acta Cryst. A39, 876-881'
_refine_ls_abs_structure_Flack 0.050(11)
_refine_ls_extinction_method none
_refine_ls_goodness_of_fit_ref 1.003
_refine_ls_hydrogen_treatment mixed
_refine_ls_matrix_type full
_refine_ls_number_parameters 1135
_refine_ls_number_reflns 10399
_refine_ls_number_restraints 3
_refine_ls_restrained_S_all 1.003
_refine_ls_R_factor_all 0.0679
_refine_ls_R_factor_gt 0.0507
_refine_ls_shift/su_max 0.003
_refine_ls_shift/su_mean 0.000
_refine_ls_structure_factor_coef Fsqd
_refine_ls_weighting_details 'calc w=1/[\s^2^(Fo^2^)+(0.0402P)^2^+0.0000P] where P=(Fo^2^+2Fc^2^)/3'
_refine_ls_weighting_scheme calc
_refine_ls_wR_factor_gt 0.0950
_refine_ls_wR_factor_ref 0.1062
_reflns_number_gt 8226
_reflns_number_total 10399
_reflns_threshold_expression >2sigma(I)
_cod_data_source_file ic3002509_si_002_2.cif
_cod_data_source_block dppzn
_cod_original_cell_volume 1801.1(6)
_cod_database_code 4331588

loop_
_symmetry_equiv_pos_as_xyz
'x, y, z'

loop_
_atom_site_label
_atom_site_type_symbol
_atom_site_fract_x
_atom_site_fract_y
_atom_site_fract_z
_atom_site_U_iso_or_equiv
_atom_site_adp_type
_atom_site_occupancy
_atom_site_symmetry_multiplicity
_atom_site_calc_flag
_atom_site_refinement_flags
Zn1 Zn -0.26945(8) -0.18175(6) -0.78352(3) 0.02063(18) Uani 1 1 d .
N1 N -0.0865(7) -0.1027(5) -0.7500(2) 0.0203(12) Uani 1 1 d .
N2 N -0.3808(7) -0.1549(5) -0.6992(2) 0.0179(11) Uani 1 1 d .
N3 N -0.5089(6) -0.2534(5) -0.7697(2) 0.0180(11) Uani 1 1 d .
N4 N -0.4143(9) -0.4105(6) -0.8893(3) 0.0365(15) Uani 1 1 d .
N5 N -0.3920(6) 0.0354(5) -0.8159(2) 0.0201(11) Uani 1 1 d .
N6 N -0.1549(6) -0.1453(5) -0.8685(2) 0.0191(11) Uani 1 1 d .
N7 N -0.1078(6) -0.3788(5) -0.8046(2) 0.0195(12) Uani 1 1 d .
N8 N -0.1517(7) -0.4270(6) -0.6812(2) 0.0228(13) Uani 1 1 d .
C1 C 0.0469(8) -0.0609(7) -0.7818(3) 0.0246(15) Uani 1 1 d .
H1 H 0.0907 -0.0899 -0.8191 0.030 Uiso 1 1 calc R
C2 C 0.1189(9) 0.0178(8) -0.7638(3) 0.0290(17) Uani 1 1 d .
H2 H 0.2144 0.0532 -0.7874 0.035 Uiso 1 1 calc R
C3 C 0.0553(9) 0.0506(7) -0.7092(3) 0.0335(17) Uani 1 1 d .
H3 H 0.1138 0.1060 -0.6939 0.040 Uiso 1 1 calc R
C4 C -0.0829(9) 0.0103(8) -0.6760(3) 0.0308(17) Uani 1 1 d .
H4 H -0.1274 0.0374 -0.6384 0.037 Uiso 1 1 calc R
C5 C -0.1507(8) -0.0650(7) -0.6970(3) 0.0239(14) Uani 1 1 d .
C6 C -0.3044(9) -0.1084(7) -0.6664(3) 0.0238(15) Uani 1 1 d .
C7 C -0.3742(9) -0.1003(7) -0.6076(3) 0.0295(16) Uani 1 1 d .
H7 H -0.3147 -0.0625 -0.5842 0.035 Uiso 1 1 calc R
C8 C -0.5191(9) -0.1434(7) -0.5837(3) 0.0276(16) Uani 1 1 d .
H8 H -0.5668 -0.1369 -0.5437 0.033 Uiso 1 1 calc R
C9 C -0.5958(9) -0.1957(8) -0.6174(3) 0.0261(17) Uani 1 1 d .
C10 C -0.7365(8) -0.2532(7) -0.5950(3) 0.0278(16) Uani 1 1 d .
H10 H -0.7964 -0.2452 -0.5563 0.033 Uiso 1 1 calc R
C11 C -0.7841(8) -0.3185(7) -0.6287(3) 0.0270(16) Uani 1 1 d .
H11 H -0.8781 -0.3650 -0.6134 0.032 Uiso 1 1 calc R
C12 C -0.7051(8) -0.3264(7) -0.6882(3) 0.0236(15) Uani 1 1 d .
C13 C -0.5815(8) -0.2609(7) -0.7125(3) 0.0228(14) Uani 1 1 d .
C14 C -0.5198(8) -0.2008(7) -0.6755(3) 0.0216(14) Uani 1 1 d .
C15 C -0.7441(8) -0.3975(7) -0.7224(3) 0.0278(16) Uani 1 1 d .
H15 H -0.8280 -0.4535 -0.7076 0.033 Uiso 1 1 calc R
C16 C -0.6662(8) -0.3937(7) -0.7803(3) 0.0235(16) Uani 1 1 d .
H16 H -0.6969 -0.4484 -0.8043 0.028 Uiso 1 1 calc R
C17 C -0.5535(8) -0.3189(7) -0.8028(3) 0.0228(15) Uani 1 1 d .
C18 C -0.4882(8) -0.3036(8) -0.8663(3) 0.0275(15) Uani 1 1 d .
C19 C -0.5143(9) -0.1834(8) -0.8990(3) 0.0313(17) Uani 1 1 d .
H19 H -0.5692 -0.1038 -0.8817 0.038 Uiso 1 1 calc R
C20 C -0.4612(10) -0.1747(9) -0.9582(3) 0.0318(18) Uani 1 1 d .
H20 H -0.4840 -0.0882 -0.9821 0.038 Uiso 1 1 calc R
C21 C -0.3810(11) -0.2804(9) -0.9825(3) 0.0392(19) Uani 1 1 d .
H21 H -0.3410 -0.2744 -1.0236 0.047 Uiso 1 1 calc R
C22 C -0.3577(12) -0.3982(9) -0.9466(4) 0.048(2) Uani 1 1 d .
H22 H -0.2970 -0.4782 -0.9628 0.057 Uiso 1 1 calc R
C23 C -0.4899(9) 0.1234(7) -0.7829(3) 0.0238(15) Uani 1 1 d .
H23 H -0.5580 0.0913 -0.7476 0.029 Uiso 1 1 calc R
C24 C -0.4973(9) 0.2502(7) -0.7964(3) 0.0295(17) Uani 1 1 d .
H24 H -0.5678 0.3137 -0.7720 0.035 Uiso 1 1 calc R
C25 C -0.4002(9) 0.2900(7) -0.8470(3) 0.0356(18) Uani 1 1 d .
H25 H -0.4011 0.3841 -0.8588 0.043 Uiso 1 1 calc R
C26 C -0.2994(9) 0.1978(7) -0.8822(3) 0.0327(17) Uani 1 1 d .
H26 H -0.2324 0.2272 -0.9183 0.039 Uiso 1 1 calc R
C27 C -0.2981(8) 0.0745(7) -0.8657(3) 0.0218(14) Uani 1 1 d .
C28 C -0.1807(8) -0.0279(6) -0.8987(3) 0.0185(13) Uani 1 1 d .
C29 C -0.0933(9) -0.0073(7) -0.9547(3) 0.0274(15) Uani 1 1 d .
H29 H -0.1134 0.0822 -0.9762 0.033 Uiso 1 1 calc R
C30 C 0.0207(8) -0.1091(7) -0.9807(3) 0.0251(15) Uani 1 1 d .
H30 H 0.0799 -0.0916 -1.0196 0.030 Uiso 1 1 calc R
C31 C 0.0465(8) -0.2317(7) -0.9508(3) 0.0233(15) Uani 1 1 d .
C32 C 0.1569(9) -0.3435(8) -0.9747(3) 0.0305(16) Uani 1 1 d .
H32 H 0.2218 -0.3320 -1.0130 0.037 Uiso 1 1 calc R
C33 C 0.1683(9) -0.4597(7) -0.9443(3) 0.0309(17) Uani 1 1 d .
H33 H 0.2413 -0.5369 -0.9602 0.037 Uiso 1 1 calc R
C34 C 0.0745(8) -0.4771(7) -0.8871(3) 0.0246(15) Uani 1 1 d .
C35 C -0.0247(8) -0.3698(7) -0.8609(3) 0.0213(14) Uani 1 1 d .
C36 C -0.0440(8) -0.2473(7) -0.8942(3) 0.0217(14) Uani 1 1 d .
C37 C 0.0780(9) -0.5959(6) -0.8543(3) 0.0255(15) Uani 1 1 d .
H37 H 0.1423 -0.6766 -0.8694 0.031 Uiso 1 1 calc R
C38 C -0.0115(9) -0.6035(7) -0.7983(3) 0.0283(16) Uani 1 1 d .
H38 H -0.0096 -0.6907 -0.7753 0.034 Uiso 1 1 calc R
C39 C -0.1017(8) -0.4928(7) -0.7746(3) 0.0225(15) Uani 1 1 d .
C40 C -0.1809(8) -0.5036(7) -0.7126(3) 0.0226(14) Uani 1 1 d .
C41 C -0.2741(9) -0.5887(7) -0.6890(3) 0.0297(16) Uani 1 1 d .
H41 H -0.3006 -0.6461 -0.7126 0.036 Uiso 1 1 calc R
C42 C -0.3378(9) -0.6009(8) -0.6309(3) 0.0317(17) Uani 1 1 d .
H42 H -0.4063 -0.6675 -0.6145 0.038 Uiso 1 1 calc R
C43 C -0.3072(9) -0.5243(8) -0.5977(3) 0.0329(17) Uani 1 1 d .
H43 H -0.3529 -0.5291 -0.5571 0.040 Uiso 1 1 calc R
C44 C -0.2117(8) -0.4421(7) -0.6234(3) 0.0257(15) Uani 1 1 d .
H44 H -0.1796 -0.3865 -0.6001 0.031 Uiso 1 1 calc R
Zn2 Zn -0.46617(8) -0.68182(6) -0.28346(3) 0.02040(18) Uani 1 1 d .
N9 N -0.7616(6) -0.6043(5) -0.2501(2) 0.0205(12) Uani 1 1 d .
N10 N -0.4680(7) -0.6536(5) -0.1992(2) 0.0183(11) Uani 1 1 d .
N11 N -0.1681(6) -0.7548(5) -0.2697(2) 0.0176(11) Uani 1 1 d .
N12 N 0.0124(7) -0.9083(6) -0.3889(3) 0.0334(15) Uani 1 1 d .
N13 N -0.5294(7) -0.4636(5) -0.3161(2) 0.0218(12) Uani 1 1 d .
N14 N -0.5320(6) -0.6459(5) -0.3682(2) 0.0190(11) Uani 1 1 d .
N15 N -0.4099(6) -0.8774(5) -0.3047(2) 0.0219(12) Uani 1 1 d .
N16 N -0.4415(6) -0.9274(5) -0.1808(2) 0.0213(12) Uani 1 1 d .
C45 C -0.9041(8) -0.5625(7) -0.2813(3) 0.0249(15) Uani 1 1 d .
H45 H -0.8866 -0.5897 -0.3192 0.030 Uiso 1 1 calc R
C46 C -1.0746(10) -0.4834(7) -0.2639(3) 0.0293(17) Uani 1 1 d .
H46 H -1.1662 -0.4571 -0.2889 0.035 Uiso 1 1 calc R
C47 C -1.0996(8) -0.4475(7) -0.2097(3) 0.0300(17) Uani 1 1 d .
H47 H -1.2119 -0.3964 -0.1944 0.036 Uiso 1 1 calc R
C48 C -0.9533(9) -0.4879(7) -0.1756(3) 0.0294(17) Uani 1 1 d .
H48 H -0.9682 -0.4614 -0.1377 0.035 Uiso 1 1 calc R
C49 C -0.7874(8) -0.5662(6) -0.1971(3) 0.0214(14) Uani 1 1 d .
C50 C -0.6227(9) -0.6085(7) -0.1661(3) 0.0239(15) Uani 1 1 d .
C51 C -0.6182(9) -0.5985(7) -0.1077(3) 0.0286(16) Uani 1 1 d .
H51 H -0.7249 -0.5614 -0.0841 0.034 Uiso 1 1 calc R
C52 C -0.4578(10) -0.6426(7) -0.0835(3) 0.0320(17) Uani 1 1 d .
H52 H -0.4584 -0.6373 -0.0431 0.038 Uiso 1 1 calc R
C53 C -0.2908(10) -0.6961(8) -0.1175(3) 0.0278(17) Uani 1 1 d .
C54 C -0.1163(10) -0.7529(7) -0.0953(3) 0.0324(17) Uani 1 1 d .
H54 H -0.1051 -0.7436 -0.0562 0.039 Uiso 1 1 calc R
C55 C 0.0295(9) -0.8185(7) -0.1287(3) 0.0283(16) Uani 1 1 d .
H55 H 0.1376 -0.8587 -0.1122 0.034 Uiso 1 1 calc R
C56 C 0.0187(8) -0.8260(7) -0.1881(3) 0.0238(14) Uani 1 1 d .
C57 C -0.1470(8) -0.7613(6) -0.2123(3) 0.0217(14) Uani 1 1 d .
C58 C -0.3056(8) -0.7013(6) -0.1752(3) 0.0214(14) Uani 1 1 d .
C59 C 0.1615(8) -0.8974(7) -0.2226(3) 0.0265(15) Uani 1 1 d .
H59 H 0.2686 -0.9461 -0.2070 0.032 Uiso 1 1 calc R
C60 C 0.1394(8) -0.8938(7) -0.2808(3) 0.0231(16) Uani 1 1 d .
H60 H 0.2322 -0.9412 -0.3065 0.028 Uiso 1 1 calc R
C61 C -0.0255(8) -0.8178(6) -0.3023(3) 0.0202(14) Uani 1 1 d .
C62 C -0.0449(8) -0.8030(6) -0.3664(3) 0.0215(14) Uani 1 1 d .
C63 C -0.1058(9) -0.6825(7) -0.3988(3) 0.0284(16) Uani 1 1 d .
H63 H -0.1482 -0.6029 -0.3805 0.034 Uiso 1 1 calc R
C64 C -0.1065(10) -0.6745(8) -0.4585(3) 0.0312(18) Uani 1 1 d .
H64 H -0.1442 -0.5888 -0.4818 0.037 Uiso 1 1 calc R
C65 C -0.0564(10) -0.7827(9) -0.4824(3) 0.040(2) Uani 1 1 d .
H65 H -0.0588 -0.7816 -0.5232 0.047 Uiso 1 1 calc R
C66 C -0.0005(11) -0.8974(9) -0.4465(3) 0.046(2) Uani 1 1 d .
H66 H 0.0334 -0.9793 -0.4633 0.055 Uiso 1 1 calc R
C67 C -0.5509(8) -0.3760(7) -0.2830(3) 0.0239(15) Uani 1 1 d .
H67 H -0.4937 -0.3972 -0.2484 0.029 Uiso 1 1 calc R
C68 C -0.6556(9) -0.2504(7) -0.2964(3) 0.0282(16) Uani 1 1 d .
H68 H -0.6696 -0.1859 -0.2703 0.034 Uiso 1 1 calc R
C69 C -0.7437(10) -0.2112(7) -0.3466(3) 0.0352(17) Uani 1 1 d .
H69 H -0.8180 -0.1231 -0.3545 0.042 Uiso 1 1 calc R
C70 C -0.7190(8) -0.3024(7) -0.3824(3) 0.0274(15) Uani 1 1 d .
H70 H -0.7734 -0.2837 -0.4176 0.033 Uiso 1 1 calc R
C71 C -0.6103(8) -0.4251(7) -0.3658(3) 0.0205(14) Uani 1 1 d .
C72 C -0.5950(8) -0.5285(7) -0.3982(3) 0.0227(14) Uani 1 1 d .
C73 C -0.6471(9) -0.5080(8) -0.4543(3) 0.0280(16) Uani 1 1 d .
H73 H -0.6930 -0.4183 -0.4727 0.034 Uiso 1 1 calc R
C74 C -0.6335(9) -0.6079(7) -0.4806(3) 0.0276(15) Uani 1 1 d .
H74 H -0.6685 -0.5979 -0.5186 0.033 Uiso 1 1 calc R
C75 C -0.5643(8) -0.7325(7) -0.4501(3) 0.0229(15) Uani 1 1 d .
C76 C -0.5386(9) -0.8431(8) -0.4748(3) 0.0314(17) Uani 1 1 d .
H76 H -0.5709 -0.8389 -0.5129 0.038 Uiso 1 1 calc R
C77 C -0.4661(9) -0.9603(7) -0.4444(3) 0.0272(15) Uani 1 1 d .
H77 H -0.4471 -1.0398 -0.4623 0.033 Uiso 1 1 calc R
C78 C -0.4134(8) -0.9778(6) -0.3866(3) 0.0231(14) Uani 1 1 d .
C79 C -0.4461(8) -0.8689(7) -0.3607(3) 0.0224(14) Uani 1 1 d .
C80 C -0.5186(8) -0.7462(7) -0.3942(3) 0.0209(14) Uani 1 1 d .
C81 C -0.3288(9) -1.0959(7) -0.3545(3) 0.0285(16) Uani 1 1 d .
H81 H -0.2984 -1.1766 -0.3721 0.034 Uiso 1 1 calc R
C82 C -0.2856(9) -1.1048(7) -0.2990(3) 0.0264(15) Uani 1 1 d .
H82 H -0.2239 -1.1879 -0.2790 0.032 Uiso 1 1 calc R
C83 C -0.3334(8) -0.9925(7) -0.2745(3) 0.0195(14) Uani 1 1 d .
C84 C -0.3049(8) -1.0037(7) -0.2127(3) 0.0236(15) Uani 1 1 d .
C85 C -0.1495(9) -1.0887(7) -0.1892(3) 0.0274(16) Uani 1 1 d .
H85 H -0.0583 -1.1384 -0.2144 0.033 Uiso 1 1 calc R
C86 C -0.1298(9) -1.0997(8) -0.1308(3) 0.0299(17) Uani 1 1 d .
H86 H -0.0275 -1.1545 -0.1142 0.036 Uiso 1 1 calc R
C87 C -0.2722(9) -1.0239(8) -0.0984(3) 0.0305(16) Uani 1 1 d .
H87 H -0.2688 -1.0270 -0.0575 0.037 Uiso 1 1 calc R
C88 C -0.4228(8) -0.9418(7) -0.1241(3) 0.0248(15) Uani 1 1 d .
H88 H -0.5169 -0.8937 -0.0991 0.030 Uiso 1 1 calc R
Cl1 Cl 0.4133(2) -1.25423(17) -0.13348(7) 0.0276(4) Uani 1 1 d .
O1 O 0.4949(7) -1.2058(5) -0.18856(19) 0.0341(12) Uani 1 1 d .
O2 O 0.2749(6) -1.3036(5) -0.1447(3) 0.0446(14) Uani 1 1 d .
O3 O 0.3259(8) -1.1521(5) -0.0997(2) 0.0468(15) Uani 1 1 d .
O4 O 0.5506(7) -1.3540(6) -0.1022(2) 0.0470(14) Uani 1 1 d .
Cl2 Cl -0.7271(2) -0.75389(17) -0.63348(7) 0.0279(4) Uani 1 1 d .
O5 O -0.5295(6) -0.8035(5) -0.6443(2) 0.0398(13) Uani 1 1 d .
O6 O -0.8019(6) -0.7066(5) -0.6885(2) 0.0322(11) Uani 1 1 d .
O7 O -0.7948(8) -0.8550(6) -0.6019(2) 0.0484(15) Uani 1 1 d .
O8 O -0.7730(8) -0.6527(5) -0.5996(2) 0.0452(14) Uani 1 1 d .
Cl3 Cl -0.1348(2) -0.31640(17) -0.46559(7) 0.0284(4) Uani 1 1 d .
O9 O -0.0849(7) -0.3874(5) -0.4094(2) 0.0421(14) Uani 1 1 d .
O10 O -0.0744(8) -0.2058(6) -0.4774(3) 0.0511(16) Uani 1 1 d .
O11 O -0.0459(7) -0.3935(5) -0.5100(2) 0.0420(14) Uani 1 1 d .
O12 O -0.3281(6) -0.2757(6) -0.4656(3) 0.0502(16) Uani 1 1 d .
Cl4 Cl 0.2155(2) 0.18353(17) -0.96558(7) 0.0292(4) Uani 1 1 d .
O13 O 0.0583(7) 0.2928(5) -0.9766(2) 0.0436(14) Uani 1 1 d .
O14 O 0.1795(7) 0.1128(5) -0.9087(2) 0.0422(14) Uani 1 1 d .
O15 O 0.2494(7) 0.1057(5) -1.0098(2) 0.0412(13) Uani 1 1 d .
O16 O 0.3701(8) 0.2238(7) -0.9658(3) 0.0573(17) Uani 1 1 d .

loop_
_atom_site_aniso_label
_atom_site_aniso_U_11
_atom_site_aniso_U_22
_atom_site_aniso_U_33
_atom_site_aniso_U_23
_atom_site_aniso_U_13
_atom_site_aniso_U_12
Zn1 0.0273(4) 0.0179(4) 0.0192(4) -0.0035(3) 0.0004(3) -0.0116(3)
N1 0.026(3) 0.012(3) 0.027(3) -0.001(2) -0.007(2) -0.009(2)
N2 0.026(3) 0.013(3) 0.017(3) 0.000(2) -0.002(2) -0.009(2)
N3 0.019(3) 0.019(3) 0.016(3) 0.006(2) -0.004(2) -0.008(2)
N4 0.064(4) 0.020(3) 0.035(4) -0.011(3) -0.004(3) -0.023(3)
N5 0.021(3) 0.022(3) 0.019(3) -0.002(2) -0.003(2) -0.009(2)
N6 0.024(3) 0.015(3) 0.022(3) -0.009(2) -0.002(2) -0.007(2)
N7 0.019(3) 0.017(3) 0.025(3) -0.011(2) -0.002(2) -0.006(2)
N8 0.028(3) 0.021(3) 0.021(3) -0.001(2) 0.001(2) -0.012(2)
C1 0.022(3) 0.026(4) 0.032(4) -0.009(3) -0.009(3) -0.010(3)
C2 0.025(4) 0.025(4) 0.043(5) -0.003(3) -0.011(3) -0.014(3)
C3 0.042(4) 0.029(4) 0.041(4) -0.009(4) -0.013(3) -0.023(3)
C4 0.038(4) 0.029(4) 0.031(4) -0.006(3) -0.008(3) -0.012(3)
C5 0.028(3) 0.021(4) 0.028(4) -0.008(3) -0.012(3) -0.005(3)
C6 0.037(4) 0.018(4) 0.020(3) 0.000(3) -0.012(3) -0.009(3)
C7 0.047(4) 0.024(4) 0.021(3) -0.007(3) -0.008(3) -0.009(3)
C8 0.031(4) 0.033(4) 0.015(3) 0.000(3) 0.001(3) -0.005(3)
C9 0.031(4) 0.023(4) 0.020(4) 0.003(3) 0.001(3) -0.004(3)
C10 0.023(3) 0.029(4) 0.026(4) 0.006(3) 0.001(3) -0.007(3)
C11 0.027(3) 0.027(4) 0.023(4) 0.007(3) -0.001(3) -0.007(3)
C12 0.022(3) 0.025(4) 0.024(4) 0.001(3) 0.001(3) -0.011(3)
C13 0.026(3) 0.018(4) 0.025(3) -0.008(3) 0.000(3) -0.005(3)
C14 0.020(3) 0.020(4) 0.026(4) 0.002(3) -0.007(3) -0.008(3)
C15 0.023(3) 0.034(4) 0.029(4) 0.006(3) -0.009(3) -0.017(3)
C16 0.018(3) 0.016(4) 0.041(4) 0.000(3) -0.013(3) -0.007(3)
C17 0.019(3) 0.020(4) 0.026(4) 0.005(3) -0.007(3) -0.002(3)
C18 0.028(3) 0.033(4) 0.028(4) -0.001(3) -0.012(3) -0.015(3)
C19 0.033(4) 0.027(4) 0.034(4) 0.001(3) 0.001(3) -0.014(3)
C20 0.038(4) 0.032(5) 0.027(4) 0.004(4) -0.004(3) -0.017(3)
C21 0.062(5) 0.047(5) 0.016(4) 0.003(4) -0.014(3) -0.028(4)
C22 0.081(6) 0.033(5) 0.037(5) -0.014(4) -0.002(4) -0.024(4)
C23 0.029(3) 0.015(4) 0.027(4) -0.001(3) -0.001(3) -0.007(3)
C24 0.040(4) 0.019(4) 0.029(4) -0.007(3) 0.002(3) -0.007(3)
C25 0.041(4) 0.020(4) 0.040(4) 0.004(3) 0.003(3) -0.009(3)
C26 0.041(4) 0.019(4) 0.035(4) -0.003(3) 0.005(3) -0.009(3)
C27 0.025(3) 0.021(4) 0.022(3) -0.003(3) -0.002(3) -0.011(3)
C28 0.023(3) 0.014(3) 0.026(3) -0.005(3) -0.004(3) -0.017(2)
C29 0.042(4) 0.018(4) 0.025(4) 0.005(3) -0.004(3) -0.016(3)
C30 0.033(4) 0.030(4) 0.015(3) -0.001(3) -0.002(3) -0.014(3)
C31 0.028(3) 0.025(4) 0.017(3) -0.007(3) -0.001(3) -0.006(3)
C32 0.038(4) 0.037(5) 0.018(3) -0.008(3) 0.004(3) -0.014(3)
C33 0.034(4) 0.028(4) 0.029(4) -0.009(3) 0.005(3) -0.006(3)
C34 0.032(4) 0.024(4) 0.021(3) -0.012(3) -0.003(3) -0.008(3)
C35 0.023(3) 0.026(4) 0.019(3) -0.009(3) -0.003(3) -0.010(3)
C36 0.027(3) 0.017(4) 0.027(4) -0.005(3) -0.005(3) -0.012(3)
C37 0.037(4) 0.011(3) 0.031(4) -0.008(3) -0.006(3) -0.005(3)
C38 0.047(4) 0.017(4) 0.021(3) -0.004(3) -0.004(3) -0.007(3)
C39 0.033(4) 0.016(4) 0.021(3) -0.001(3) -0.006(3) -0.009(3)
C40 0.029(3) 0.017(4) 0.024(3) -0.005(3) -0.004(3) -0.008(3)
C41 0.035(4) 0.022(4) 0.034(4) 0.006(3) -0.007(3) -0.014(3)
C42 0.035(4) 0.029(4) 0.034(4) 0.004(3) -0.005(3) -0.019(3)
C43 0.033(4) 0.039(5) 0.028(4) 0.002(3) 0.007(3) -0.024(3)
C44 0.024(3) 0.031(4) 0.022(3) -0.005(3) 0.000(3) -0.008(3)
Zn2 0.0243(4) 0.0186(4) 0.0203(4) -0.0042(3) -0.0038(3) -0.0069(3)
N9 0.020(3) 0.017(3) 0.027(3) -0.001(2) -0.005(2) -0.008(2)
N10 0.025(3) 0.014(3) 0.016(3) 0.001(2) -0.001(2) -0.010(2)
N11 0.019(2) 0.016(3) 0.020(3) 0.005(2) -0.005(2) -0.012(2)
N12 0.031(3) 0.029(4) 0.037(4) -0.010(3) -0.001(3) 0.002(3)
N13 0.032(3) 0.015(3) 0.022(3) -0.002(2) -0.003(2) -0.011(2)
N14 0.022(3) 0.013(3) 0.023(3) -0.003(2) 0.003(2) -0.009(2)
N15 0.022(3) 0.020(3) 0.025(3) -0.003(2) -0.003(2) -0.008(2)
N16 0.023(3) 0.016(3) 0.027(3) -0.007(2) 0.002(2) -0.007(2)
C45 0.020(3) 0.031(4) 0.027(4) -0.007(3) 0.008(3) -0.018(3)
C46 0.031(4) 0.020(4) 0.037(4) 0.000(3) 0.000(3) -0.013(3)
C47 0.024(3) 0.019(4) 0.042(4) -0.007(3) 0.006(3) -0.003(3)
C48 0.029(4) 0.024(4) 0.032(4) -0.001(3) 0.003(3) -0.008(3)
C49 0.025(3) 0.019(4) 0.022(3) -0.006(3) 0.003(3) -0.008(3)
C50 0.033(4) 0.014(3) 0.026(4) -0.001(3) -0.001(3) -0.013(3)
C51 0.043(4) 0.024(4) 0.017(3) -0.005(3) 0.002(3) -0.008(3)
C52 0.050(4) 0.035(4) 0.022(4) -0.007(3) -0.009(3) -0.027(4)
C53 0.047(4) 0.018(4) 0.026(4) 0.000(3) -0.010(3) -0.018(3)
C54 0.050(4) 0.033(4) 0.025(4) -0.002(3) -0.012(3) -0.026(3)
C55 0.031(4) 0.030(4) 0.028(4) 0.009(3) -0.013(3) -0.019(3)
C56 0.033(4) 0.020(4) 0.022(3) 0.003(3) -0.007(3) -0.013(3)
C57 0.027(3) 0.014(3) 0.026(3) -0.006(3) -0.002(3) -0.006(3)
C58 0.029(3) 0.015(3) 0.022(3) 0.000(3) 0.002(3) -0.012(3)
C59 0.023(3) 0.023(4) 0.034(4) 0.006(3) -0.006(3) -0.014(3)
C60 0.020(3) 0.018(4) 0.032(4) -0.005(3) 0.004(3) -0.011(3)
C61 0.022(3) 0.015(3) 0.026(3) 0.003(3) -0.004(3) -0.012(2)
C62 0.023(3) 0.017(3) 0.025(3) 0.000(3) -0.004(3) -0.007(3)
C63 0.036(4) 0.018(4) 0.037(4) 0.001(3) -0.012(3) -0.015(3)
C64 0.046(4) 0.027(4) 0.023(4) 0.008(3) -0.011(3) -0.018(4)
C65 0.047(4) 0.054(6) 0.017(4) -0.001(4) 0.002(3) -0.017(4)
C66 0.058(5) 0.041(5) 0.033(5) -0.013(4) -0.006(4) 0.002(4)
C67 0.023(3) 0.024(4) 0.027(4) 0.001(3) -0.005(3) -0.011(3)
C68 0.039(4) 0.024(4) 0.026(4) -0.004(3) -0.008(3) -0.011(3)
C69 0.050(4) 0.022(4) 0.036(4) -0.004(3) -0.010(3) -0.009(3)
C70 0.029(3) 0.021(4) 0.035(4) -0.002(3) -0.011(3) -0.009(3)
C71 0.019(3) 0.021(4) 0.024(3) -0.005(3) -0.006(3) -0.003(3)
C72 0.021(3) 0.022(4) 0.025(4) -0.006(3) 0.002(3) -0.005(3)
C73 0.029(4) 0.026(4) 0.027(4) -0.003(3) -0.001(3) -0.006(3)
C74 0.038(4) 0.028(4) 0.019(3) -0.005(3) -0.007(3) -0.009(3)
C75 0.022(3) 0.034(4) 0.017(3) -0.006(3) -0.003(3) -0.012(3)
C76 0.044(4) 0.032(4) 0.024(4) -0.014(3) -0.004(3) -0.012(3)
C77 0.035(4) 0.029(4) 0.024(4) -0.014(3) -0.008(3) -0.008(3)
C78 0.036(4) 0.013(3) 0.024(3) -0.010(3) 0.004(3) -0.011(3)
C79 0.023(3) 0.024(4) 0.022(3) 0.000(3) -0.005(3) -0.011(3)
C80 0.020(3) 0.022(4) 0.022(3) -0.004(3) 0.000(3) -0.008(3)
C81 0.038(4) 0.014(4) 0.036(4) -0.010(3) 0.003(3) -0.010(3)
C82 0.042(4) 0.013(4) 0.026(4) -0.003(3) 0.000(3) -0.011(3)
C83 0.029(3) 0.019(4) 0.014(3) -0.004(3) 0.000(3) -0.012(3)
C84 0.025(3) 0.022(4) 0.025(3) -0.003(3) -0.002(3) -0.007(3)
C85 0.028(4) 0.022(4) 0.033(4) -0.002(3) -0.003(3) -0.012(3)
C86 0.025(3) 0.029(4) 0.037(4) 0.003(3) -0.008(3) -0.011(3)
C87 0.033(4) 0.037(4) 0.026(4) 0.002(3) -0.010(3) -0.018(3)
C88 0.027(3) 0.035(4) 0.014(3) 0.001(3) 0.001(3) -0.016(3)
Cl1 0.0358(9) 0.0249(9) 0.0224(8) -0.0073(7) 0.0052(7) -0.0106(7)
O1 0.050(3) 0.034(3) 0.021(2) -0.005(2) 0.012(2) -0.026(2)
O2 0.039(3) 0.032(3) 0.073(4) -0.019(3) 0.003(3) -0.025(2)
O3 0.066(4) 0.030(3) 0.041(3) -0.025(3) 0.019(3) -0.006(3)
O4 0.060(4) 0.036(3) 0.041(3) 0.000(3) -0.017(3) -0.002(3)
Cl2 0.0399(9) 0.0234(9) 0.0243(9) -0.0079(7) -0.0058(7) -0.0099(7)
O5 0.027(2) 0.033(3) 0.067(4) -0.021(3) -0.012(2) -0.005(2)
O6 0.044(3) 0.034(3) 0.023(3) -0.004(2) -0.012(2) -0.012(2)
O7 0.076(4) 0.032(3) 0.043(3) -0.001(3) 0.008(3) -0.036(3)
O8 0.080(4) 0.027(3) 0.038(3) -0.022(3) -0.015(3) -0.013(3)
Cl3 0.0329(8) 0.0263(9) 0.0262(9) -0.0058(7) -0.0001(7) -0.0079(7)
O9 0.071(4) 0.034(3) 0.022(3) 0.001(2) -0.013(2) -0.010(3)
O10 0.076(4) 0.028(3) 0.054(4) -0.007(3) 0.014(3) -0.034(3)
O11 0.066(4) 0.035(3) 0.027(3) -0.019(2) 0.011(2) -0.014(3)
O12 0.026(3) 0.059(4) 0.065(4) -0.011(3) -0.003(3) -0.009(3)
Cl4 0.0405(9) 0.0259(9) 0.0254(9) -0.0048(7) -0.0052(7) -0.0134(7)
O13 0.055(3) 0.025(3) 0.049(4) -0.008(3) -0.016(3) 0.003(2)
O14 0.078(4) 0.032(3) 0.021(3) -0.006(2) 0.005(2) -0.026(3)
O15 0.068(4) 0.034(3) 0.029(3) -0.022(2) -0.001(2) -0.017(3)
O16 0.060(4) 0.058(4) 0.066(4) -0.003(4) -0.010(3) -0.040(3)

loop_
_atom_type_symbol
_atom_type_description
_atom_type_scat_dispersion_real
_atom_type_scat_dispersion_imag
_atom_type_scat_source
C C 0.0033 0.0016 'International Tables Vol C Tables 4.2.6.8 and 6.1.1.4'
H H 0.0000 0.0000 'International Tables Vol C Tables 4.2.6.8 and 6.1.1.4'
N N 0.0061 0.0033 'International Tables Vol C Tables 4.2.6.8 and 6.1.1.4'
O O 0.0106 0.0060 'International Tables Vol C Tables 4.2.6.8 and 6.1.1.4'
Cl Cl 0.1484 0.1585 'International Tables Vol C Tables 4.2.6.8 and 6.1.1.4'
Zn Zn 0.2839 1.4301 'International Tables Vol C Tables 4.2.6.8 and 6.1.1.4'

loop_
_geom_angle_atom_site_label_1
_geom_angle_atom_site_label_2
_geom_angle_atom_site_label_3
_geom_angle
N6 Zn1 N2 161.6(2)
N6 Zn1 N1 93.6(2)
N2 Zn1 N1 74.8(2)
N6 Zn1 N3 116.8(2)
N2 Zn1 N3 74.4(2)
N1 Zn1 N3 149.06(19)
N6 Zn1 N7 74.1(2)
N2 Zn1 N7 121.8(2)
N1 Zn1 N7 102.38(19)
N3 Zn1 N7 92.0(2)
N6 Zn1 N5 74.59(19)
N2 Zn1 N5 90.20(19)
N1 Zn1 N5 85.90(19)
N3 Zn1 N5 96.25(19)
N7 Zn1 N5 148.03(18)
C1 N1 C5 121.6(6)
C1 N1 Zn1 123.6(4)
C5 N1 Zn1 112.2(4)
C6 N2 C14 117.0(6)
C6 N2 Zn1 121.6(4)
C14 N2 Zn1 120.8(4)
C17 N3 C13 119.8(6)
C17 N3 Zn1 125.6(4)
C13 N3 Zn1 111.3(4)
C18 N4 C22 118.9(7)
C23 N5 C27 121.4(6)
C23 N5 Zn1 125.4(4)
C27 N5 Zn1 108.5(4)
C28 N6 C36 117.5(5)
C28 N6 Zn1 122.4(4)
C36 N6 Zn1 120.1(4)
C39 N7 C35 119.0(5)
C39 N7 Zn1 128.2(4)
C35 N7 Zn1 112.3(4)
C40 N8 C44 119.6(6)
C2 C1 N1 119.9(7)
C1 C2 C3 117.2(7)
C4 C3 C2 123.9(7)
C5 C4 C3 115.6(7)
C4 C5 N1 121.7(7)
C4 C5 C6 120.1(7)
N1 C5 C6 118.1(6)
N2 C6 C7 121.3(6)
N2 C6 C5 111.8(6)
C7 C6 C5 127.0(6)
C8 C7 C6 121.7(7)
C7 C8 C9 117.0(6)
C8 C9 C10 120.8(7)
C8 C9 C14 118.4(7)
C10 C9 C14 120.5(7)
C11 C10 C9 115.9(7)
C10 C11 C12 123.9(7)
C15 C12 C13 113.5(6)
C15 C12 C11 125.3(6)
C13 C12 C11 121.3(7)
C12 C13 C14 114.9(6)
C12 C13 N3 125.6(6)
C14 C13 N3 119.5(6)
N2 C14 C13 112.6(6)
N2 C14 C9 124.4(6)
C13 C14 C9 122.9(6)
C12 C15 C16 121.0(6)
C17 C16 C15 122.2(7)
N3 C17 C16 117.7(7)
N3 C17 C18 120.9(6)
C16 C17 C18 121.3(7)
N4 C18 C19 120.8(7)
N4 C18 C17 118.3(6)
C19 C18 C17 120.8(7)
C18 C19 C20 118.9(7)
C21 C20 C19 121.9(8)
C20 C21 C22 115.7(7)
N4 C22 C21 123.7(8)
C24 C23 N5 122.3(6)
C23 C24 C25 116.3(7)
C24 C25 C26 121.5(7)
C27 C26 C25 118.3(7)
C26 C27 N5 120.2(6)
C26 C27 C28 120.3(6)
N5 C27 C28 119.3(6)
N6 C28 C29 120.1(6)
N6 C28 C27 112.5(5)
C29 C28 C27 127.2(6)
C30 C29 C28 122.8(6)
C31 C30 C29 118.0(6)
C30 C31 C36 117.0(6)
C30 C31 C32 122.0(6)
C36 C31 C32 121.0(6)
C33 C32 C31 118.5(6)
C32 C33 C34 121.0(6)
C37 C34 C35 114.4(6)
C37 C34 C33 123.5(6)
C35 C34 C33 122.1(6)
C36 C35 N7 118.3(6)
C36 C35 C34 116.6(6)
N7 C35 C34 125.0(6)
C35 C36 N6 115.1(6)
C35 C36 C31 120.5(6)
N6 C36 C31 124.5(6)
C34 C37 C38 119.8(6)
C39 C38 C37 122.5(6)
N7 C39 C38 119.2(6)
N7 C39 C40 119.6(6)
C38 C39 C40 121.1(6)
N8 C40 C41 117.9(7)
N8 C40 C39 118.7(6)
C41 C40 C39 123.3(7)
C40 C41 C42 122.0(7)
C43 C42 C41 121.0(7)
C44 C43 C42 114.4(7)
C43 C44 N8 124.9(7)
N10 Zn2 N14 159.36(19)
N10 Zn2 N15 120.1(2)
N14 Zn2 N15 78.1(2)
N10 Zn2 N13 93.6(2)
N14 Zn2 N13 68.9(2)
N15 Zn2 N13 146.3(2)
N10 Zn2 N9 75.08(19)
N14 Zn2 N9 88.99(18)
N15 Zn2 N9 113.52(19)
N13 Zn2 N9 73.58(19)
N10 Zn2 N11 77.13(19)
N14 Zn2 N11 118.63(18)
N15 Zn2 N11 78.67(19)
N13 Zn2 N11 110.90(19)
N9 Zn2 N11 152.09(17)
C49 N9 C45 115.9(5)
C49 N9 Zn2 113.4(4)
C45 N9 Zn2 128.6(4)
C50 N10 C58 122.0(5)
C50 N10 Zn2 120.5(4)
C58 N10 Zn2 116.9(4)
C61 N11 C57 114.6(5)
C61 N11 Zn2 132.5(4)
C57 N11 Zn2 111.0(4)
C62 N12 C66 116.3(7)
C67 N13 C71 116.7(6)
C67 N13 Zn2 122.2(5)
C71 N13 Zn2 116.7(4)
C80 N14 C72 114.3(6)
C80 N14 Zn2 118.6(4)
C72 N14 Zn2 127.1(4)
C83 N15 C79 122.5(6)
C83 N15 Zn2 128.8(4)
C79 N15 Zn2 108.3(4)
C88 N16 C84 113.9(6)
N9 C45 C46 127.5(6)
C47 C46 C45 115.9(7)
C46 C47 C48 118.5(6)
C49 C48 C47 121.4(7)
N9 C49 C48 120.9(6)
N9 C49 C50 113.4(5)
C48 C49 C50 125.6(6)
N10 C50 C51 118.4(6)
N10 C50 C49 116.3(6)
C51 C50 C49 125.3(6)
C50 C51 C52 120.2(6)
C51 C52 C53 122.4(6)
C58 C53 C52 114.0(7)
C58 C53 C54 119.2(7)
C52 C53 C54 126.6(7)
C55 C54 C53 122.5(7)
C54 C55 C56 119.6(6)
C59 C56 C55 121.1(6)
C59 C56 C57 119.9(6)
C55 C56 C57 118.9(6)
N11 C57 C56 123.7(5)
N11 C57 C58 115.3(5)
C56 C57 C58 121.0(6)
C53 C58 N10 122.8(6)
C53 C58 C57 118.4(6)
N10 C58 C57 118.8(6)
C60 C59 C56 116.4(6)
C59 C60 C61 119.6(6)
N11 C61 C60 125.5(6)
N11 C61 C62 114.5(5)
C60 C61 C62 120.0(5)
N12 C62 C63 121.6(6)
N12 C62 C61 115.1(6)
C63 C62 C61 123.0(6)
C62 C63 C64 120.0(7)
C65 C64 C63 119.7(7)
C64 C65 C66 115.8(7)
C65 C66 N12 126.3(8)
N13 C67 C68 120.4(7)
C67 C68 C69 123.2(7)
C70 C69 C68 116.9(7)
C69 C70 C71 115.7(7)
N13 C71 C70 127.0(6)
N13 C71 C72 114.5(6)
C70 C71 C72 118.0(6)
N14 C72 C71 110.4(6)
N14 C72 C73 125.8(6)
C71 C72 C73 123.8(6)
C74 C73 C72 120.1(7)
C73 C74 C75 115.0(7)
C76 C75 C74 119.5(6)
C76 C75 C80 118.5(7)
C74 C75 C80 122.0(7)
C75 C76 C77 117.1(7)
C76 C77 C78 125.8(6)
C79 C78 C81 114.8(6)
C79 C78 C77 117.2(6)
C81 C78 C77 128.0(6)
C78 C79 N15 121.2(6)
C78 C79 C80 115.8(6)
N15 C79 C80 123.0(6)
N14 C80 C75 122.7(6)
N14 C80 C79 111.8(6)
C75 C80 C79 125.4(6)
C82 C81 C78 124.5(6)
C83 C82 C81 117.0(6)
N15 C83 C82 119.8(6)
N15 C83 C84 122.6(6)
C82 C83 C84 117.5(6)
N16 C84 C85 124.2(6)
N16 C84 C83 112.9(6)
C85 C84 C83 122.9(6)
C86 C85 C84 121.3(6)
C85 C86 C87 114.0(7)
C86 C87 C88 122.2(7)
N16 C88 C87 124.4(6)
O2 Cl1 O1 105.3(3)
O2 Cl1 O3 102.8(3)
O1 Cl1 O3 113.8(3)
O2 Cl1 O4 115.8(4)
O1 Cl1 O4 108.2(3)
O3 Cl1 O4 110.9(3)
O7 Cl2 O8 105.1(4)
O7 Cl2 O6 111.7(4)
O8 Cl2 O6 109.6(3)
O7 Cl2 O5 107.6(4)
O8 Cl2 O5 111.8(3)
O6 Cl2 O5 110.9(3)
O10 Cl3 O11 105.1(3)
O10 Cl3 O9 108.3(4)
O11 Cl3 O9 109.5(3)
O10 Cl3 O12 106.8(4)
O11 Cl3 O12 114.0(4)
O9 Cl3 O12 112.7(3)
O16 Cl4 O15 105.5(4)
O16 Cl4 O14 105.5(4)
O15 Cl4 O14 114.6(3)
O16 Cl4 O13 115.9(4)
O15 Cl4 O13 107.9(3)
O14 Cl4 O13 107.6(3)

loop_
_geom_bond_atom_site_label_1
_geom_bond_atom_site_label_2
_geom_bond_distance
Zn1 N6 2.057(5)
Zn1 N2 2.067(5)
Zn1 N1 2.125(5)
Zn1 N3 2.133(5)
Zn1 N7 2.217(5)
Zn1 N5 2.263(5)
N1 C1 1.295(8)
N1 C5 1.353(8)
N2 C6 1.269(8)
N2 C14 1.293(8)
N3 C17 1.257(8)
N3 C13 1.366(8)
N4 C18 1.285(9)
N4 C22 1.339(10)
N5 C23 1.319(8)
N5 C27 1.327(8)
N6 C28 1.277(8)
N6 C36 1.359(8)
N7 C39 1.253(8)
N7 C35 1.370(8)
N8 C40 1.256(9)
N8 C44 1.355(8)
C1 C2 1.258(10)
C2 C3 1.370(10)
C3 C4 1.331(10)
C4 C5 1.248(10)
C5 C6 1.422(9)
C6 C7 1.409(9)
C7 C8 1.320(10)
C8 C9 1.322(11)
C9 C10 1.362(10)
C9 C14 1.401(9)
C10 C11 1.278(10)
C11 C12 1.441(9)
C12 C15 1.298(10)
C12 C13 1.309(9)
C13 C14 1.363(9)
C15 C16 1.394(9)
C16 C17 1.297(9)
C17 C18 1.488(9)
C18 C19 1.325(10)
C19 C20 1.376(10)
C20 C21 1.301(11)
C21 C22 1.342(11)
C23 C24 1.281(10)
C24 C25 1.354(10)
C25 C26 1.388(10)
C26 C27 1.260(9)
C27 C28 1.469(9)
C28 C29 1.384(9)
C29 C30 1.371(9)
C30 C31 1.320(9)
C31 C36 1.400(9)
C31 C32 1.411(9)
C32 C33 1.272(10)
C33 C34 1.424(9)
C34 C37 1.321(9)
C34 C35 1.374(8)
C35 C36 1.351(9)
C37 C38 1.384(9)
C38 C39 1.353(9)
C39 C40 1.481(8)
C40 C41 1.269(9)
C41 C42 1.368(10)
C42 C43 1.292(11)
C43 C44 1.271(9)
Zn2 N10 2.051(5)
Zn2 N14 2.086(5)
Zn2 N15 2.096(6)
Zn2 N13 2.208(5)
Zn2 N9 2.313(5)
Zn2 N11 2.333(5)
N9 C49 1.343(8)
N9 C45 1.378(8)
N10 C50 1.356(8)
N10 C58 1.419(8)
N11 C61 1.343(7)
N11 C57 1.374(8)
N12 C62 1.249(9)
N12 C66 1.357(10)
N13 C67 1.261(8)
N13 C71 1.371(8)
N14 C80 1.271(8)
N14 C72 1.315(8)
N15 C83 1.330(8)
N15 C79 1.374(8)
N16 C88 1.341(8)
N16 C84 1.369(8)
C45 C46 1.427(9)
C46 C47 1.363(10)
C47 C48 1.443(10)
C48 C49 1.422(8)
C49 C50 1.520(9)
C50 C51 1.404(9)
C51 C52 1.406(10)
C52 C53 1.456(10)
C53 C58 1.393(10)
C53 C54 1.492(11)
C54 C55 1.380(10)
C55 C56 1.429(9)
C56 C59 1.405(9)
C56 C57 1.465(9)
C57 C58 1.468(8)
C59 C60 1.402(10)
C60 C61 1.457(9)
C61 C62 1.517(9)
C62 C63 1.360(9)
C63 C64 1.390(10)
C64 C65 1.291(11)
C65 C66 1.349(11)
C67 C68 1.372(9)
C68 C69 1.413(10)
C69 C70 1.335(10)
C70 C71 1.377(9)
C71 C72 1.395(9)
C72 C73 1.408(10)
C73 C74 1.271(10)
C74 C75 1.387(10)
C75 C76 1.334(10)
C75 C80 1.392(9)
C76 C77 1.338(10)
C77 C78 1.451(9)
C78 C79 1.328(9)
C78 C81 1.392(9)
C79 C80 1.411(9)
C81 C82 1.383(10)
C82 C83 1.335(9)
C83 C84 1.486(9)
C84 C85 1.446(9)
C85 C86 1.387(10)
C86 C87 1.397(10)
C87 C88 1.431(9)
Cl1 O2 1.383(5)
Cl1 O1 1.406(4)
Cl1 O3 1.411(5)
Cl1 O4 1.488(5)
Cl2 O7 1.333(5)
Cl2 O8 1.372(5)
Cl2 O6 1.463(5)
Cl2 O5 1.503(5)
Cl3 O10 1.307(6)
Cl3 O11 1.416(5)
Cl3 O9 1.455(5)
Cl3 O12 1.471(5)
Cl4 O16 1.371(6)
Cl4 O15 1.381(5)
Cl4 O14 1.420(5)
Cl4 O13 1.480(5)
